data_7133452
loop_
_publ_author_name
'Liu, Xia'
'Li, Bohan'
'Jin, Jiance'
'Yang, Lin'
'Xia, Zhiguo'
'Xu, Yan'

_publ_section_title
;
 Solvent-induced structural regulation and luminescence switching of
 hybrid copper(I) halides for encryption and anti-counterfeiting
 applications.
;
_journal_issue 68
_journal_name_full 'Chemical communications (Cambridge, England)'
_journal_page_first 9034
_journal_page_last 9037
_journal_paper_doi 10.1039/d4cc03540b
_journal_volume 60
_journal_year 2024
_chemical_formula_sum 'C40 H40 Cu I3 P2'
_chemical_formula_weight 1026.90
_space_group_crystal_system monoclinic
_space_group_IT_number 14
_space_group_name_Hall '-P 2ybc'
_space_group_name_H-M_alt 'P 1 21/c 1'
_atom_sites_solution_hydrogens geom
_audit_creation_method SHELXL-2018/3
_audit_update_record
;
2024-03-04 deposited with the CCDC.	2024-08-05 downloaded from the CCDC.
;
_cell_angle_alpha 90
_cell_angle_beta 116.1350(10)
_cell_angle_gamma 90
_cell_formula_units_Z 4
_cell_length_a 19.0870(6)
_cell_length_b 13.1972(4)
_cell_length_c 17.3600(6)
_cell_measurement_reflns_used 9824
_cell_measurement_temperature 150(2)
_cell_measurement_theta_max 26.060
_cell_measurement_theta_min 2.347
_cell_volume 3925.8(2)
_computing_structure_refinement 'SHELXL-2018/3 (Sheldrick, 2018)'
_computing_structure_solution 'SHELXT 2018/2 (Sheldrick, 2018)'
_diffrn_ambient_temperature 150(2)
_diffrn_measured_fraction_theta_full 0.999
_diffrn_measured_fraction_theta_max 0.999
_diffrn_measurement_device_type 'Bruker APEX-II CCD'
_diffrn_measurement_method '\f and \w scans'
_diffrn_radiation_type MoK\a
_diffrn_radiation_wavelength 0.71073
_diffrn_reflns_av_R_equivalents 0.0709
_diffrn_reflns_av_unetI/netI 0.0322
_diffrn_reflns_Laue_measured_fraction_full 0.999
_diffrn_reflns_Laue_measured_fraction_max 0.999
_diffrn_reflns_limit_h_max 23
_diffrn_reflns_limit_h_min -23
_diffrn_reflns_limit_k_max 16
_diffrn_reflns_limit_k_min -16
_diffrn_reflns_limit_l_max 21
_diffrn_reflns_limit_l_min -21
_diffrn_reflns_number 91796
_diffrn_reflns_point_group_measured_fraction_full 0.999
_diffrn_reflns_point_group_measured_fraction_max 0.999
_diffrn_reflns_theta_full 25.242
_diffrn_reflns_theta_max 26.391
_diffrn_reflns_theta_min 2.347
_exptl_absorpt_coefficient_mu 3.024
_exptl_absorpt_correction_T_max 0.0276
_exptl_absorpt_correction_T_min 0.0110
_exptl_absorpt_correction_type multi-scan
_exptl_absorpt_process_details
;
SADABS-2016/2 (Bruker,2016/2) was used for absorption correction.
wR2(int) was 0.0716 before and 0.0633 after correction.
The Ratio of minimum to maximum transmission is 0.3986.
The \l/2 correction factor is Not present.
;
_exptl_crystal_colour colourless
_exptl_crystal_density_diffrn 1.737
_exptl_crystal_description block
_exptl_crystal_F_000 1992
_exptl_crystal_size_max 0.200
_exptl_crystal_size_mid 0.180
_exptl_crystal_size_min 0.160
_refine_diff_density_max 0.427
_refine_diff_density_min -0.349
_refine_diff_density_rms 0.082
_refine_ls_extinction_method none
_refine_ls_goodness_of_fit_ref 1.014
_refine_ls_hydrogen_treatment constr
_refine_ls_matrix_type full
_refine_ls_number_parameters 417
_refine_ls_number_reflns 8031
_refine_ls_number_restraints 0
_refine_ls_restrained_S_all 1.014
_refine_ls_R_factor_all 0.0500
_refine_ls_R_factor_gt 0.0285
_refine_ls_shift/su_max 0.002
_refine_ls_shift/su_mean 0.000
_refine_ls_structure_factor_coef Fsqd
_refine_ls_weighting_details 'w=1/[\s^2^(Fo^2^)+(0.0220P)^2^+1.7723P] where P=(Fo^2^+2Fc^2^)/3'
_refine_ls_weighting_scheme calc
_refine_ls_wR_factor_gt 0.0510
_refine_ls_wR_factor_ref 0.0566
_reflns_Friedel_coverage 0.000
_reflns_number_gt 6115
_reflns_number_total 8031
_reflns_threshold_expression 'I > 2\s(I)'
_cod_data_source_file d4cc03540b2.cif
_cod_data_source_block ck
_cod_depositor_comments 'Adding full bibliography for 7133452--7133454.cif.'
_cod_original_sg_symbol_H-M 'P 21/c'
_cod_database_code 7133452
_shelx_shelxl_version_number 2018/3
_shelx_space_group_comment
;
The symmetry employed for this shelxl refinement is uniquely defined
by the following loop, which should always be used as a source of
symmetry information in preference to the above space-group names.
They are only intended as comments.
;
_shelx_estimated_absorpt_t_min 0.583
_shelx_estimated_absorpt_t_max 0.643

loop_
_space_group_symop_operation_xyz
'x, y, z'
'-x, y+1/2, -z+1/2'
'-x, -y, -z'
'x, -y-1/2, z-1/2'

loop_
_atom_site_label
_atom_site_type_symbol
_atom_site_fract_x
_atom_site_fract_y
_atom_site_fract_z
_atom_site_U_iso_or_equiv
_atom_site_adp_type
_atom_site_occupancy
_atom_site_site_symmetry_order
_atom_site_calc_flag
_atom_site_refinement_flags_posn
_atom_site_refinement_flags_adp
_atom_site_refinement_flags_occupancy
_atom_site_disorder_assembly
_atom_site_disorder_group
I1 I 0.26051(2) 0.75845(2) 0.46898(2) 0.04048(6) Uani 1 1 d . . . . .
I2 I 0.20089(2) 0.51622(2) 0.59691(2) 0.04246(7) Uani 1 1 d . . . . .
I3 I 0.30426(2) 0.43491(2) 0.41921(2) 0.04559(7) Uani 1 1 d . . . . .
Cu1 Cu 0.25645(2) 0.56810(3) 0.49198(3) 0.04338(11) Uani 1 1 d . . . . .
P1 P 0.52272(5) 0.48871(6) 0.75151(6) 0.03391(19) Uani 1 1 d . . . . .
C1 C 0.59626(19) 0.5807(2) 0.8097(2) 0.0376(8) Uani 1 1 d . . . . .
C2 C 0.5781(2) 0.6588(2) 0.8521(2) 0.0422(8) Uani 1 1 d . . . . .
H2 H 0.529153 0.659062 0.854084 0.051 Uiso 1 1 calc R U . . .
C3 C 0.6308(2) 0.7354(3) 0.8910(2) 0.0472(9) Uani 1 1 d . . . . .
H3 H 0.618496 0.788438 0.920014 0.057 Uiso 1 1 calc R U . . .
C4 C 0.7019(2) 0.7347(3) 0.8876(2) 0.0528(10) Uani 1 1 d . . . . .
H4 H 0.738276 0.787732 0.914093 0.063 Uiso 1 1 calc R U . . .
C5 C 0.7203(2) 0.6574(3) 0.8461(3) 0.0533(10) Uani 1 1 d . . . . .
H5 H 0.769502 0.657292 0.844693 0.064 Uiso 1 1 calc R U . . .
C6 C 0.6677(2) 0.5804(3) 0.8067(2) 0.0447(9) Uani 1 1 d . . . . .
H6 H 0.680278 0.527591 0.777703 0.054 Uiso 1 1 calc R U . . .
C7 C 0.48038(19) 0.4423(2) 0.8184(2) 0.0363(8) Uani 1 1 d . . . . .
C8 C 0.4034(2) 0.4084(3) 0.7809(2) 0.0448(9) Uani 1 1 d . . . . .
H8 H 0.371623 0.417694 0.721193 0.054 Uiso 1 1 calc R U . . .
C9 C 0.3734(2) 0.3610(3) 0.8311(3) 0.0528(10) Uani 1 1 d . . . . .
H9 H 0.321120 0.336880 0.805620 0.063 Uiso 1 1 calc R U . . .
C10 C 0.4190(2) 0.3486(3) 0.9180(3) 0.0533(10) Uani 1 1 d . . . . .
H10 H 0.398293 0.314956 0.951866 0.064 Uiso 1 1 calc R U . . .
C11 C 0.4942(2) 0.3845(3) 0.9558(2) 0.0487(9) Uani 1 1 d . . . . .
H11 H 0.524761 0.377646 1.016000 0.058 Uiso 1 1 calc R U . . .
C12 C 0.5257(2) 0.4309(2) 0.9064(2) 0.0414(8) Uani 1 1 d . . . . .
H12 H 0.578021 0.454828 0.932547 0.050 Uiso 1 1 calc R U . . .
C13 C 0.56616(18) 0.3837(2) 0.7230(2) 0.0336(7) Uani 1 1 d . . . . .
C14 C 0.61048(18) 0.3151(3) 0.7866(2) 0.0390(8) Uani 1 1 d . . . . .
H14 H 0.616354 0.323721 0.843425 0.047 Uiso 1 1 calc R U . . .
C15 C 0.64604(19) 0.2343(3) 0.7673(2) 0.0416(8) Uani 1 1 d . . . . .
H15 H 0.675765 0.186784 0.810524 0.050 Uiso 1 1 calc R U . . .
C16 C 0.6380(2) 0.2230(3) 0.6845(2) 0.0450(9) Uani 1 1 d . . . . .
H16 H 0.662568 0.167758 0.671056 0.054 Uiso 1 1 calc R U . . .
C17 C 0.5943(2) 0.2919(3) 0.6212(2) 0.0471(9) Uani 1 1 d . . . . .
H17 H 0.589474 0.284137 0.564634 0.057 Uiso 1 1 calc R U . . .
C18 C 0.5579(2) 0.3716(3) 0.6402(2) 0.0420(8) Uani 1 1 d . . . . .
H18 H 0.527171 0.418099 0.596565 0.050 Uiso 1 1 calc R U . . .
C19 C 0.44859(19) 0.5472(3) 0.6566(2) 0.0405(8) Uani 1 1 d . . . . .
H19A H 0.420990 0.493686 0.614004 0.049 Uiso 1 1 calc R U . . .
H19B H 0.409970 0.580534 0.671938 0.049 Uiso 1 1 calc R U . . .
C20 C 0.4806(2) 0.6255(3) 0.6154(2) 0.0529(10) Uani 1 1 d . . . . .
H20A H 0.437426 0.654673 0.564880 0.079 Uiso 1 1 calc R U . . .
H20B H 0.517478 0.592639 0.598140 0.079 Uiso 1 1 calc R U . . .
H20C H 0.507357 0.679355 0.656898 0.079 Uiso 1 1 calc R U . . .
P2 P 0.96933(5) 0.53655(7) 0.77591(6) 0.0361(2) Uani 1 1 d . . . . .
C21 C 0.97011(19) 0.6611(2) 0.8175(2) 0.0363(8) Uani 1 1 d . . . . .
C22 C 0.8992(2) 0.7138(3) 0.7872(2) 0.0409(8) Uani 1 1 d . . . . .
H22 H 0.853970 0.687518 0.740755 0.049 Uiso 1 1 calc R U . . .
C23 C 0.8959(2) 0.8035(3) 0.8252(2) 0.0441(9) Uani 1 1 d . . . . .
H23 H 0.847803 0.839175 0.805256 0.053 Uiso 1 1 calc R U . . .
C24 C 0.9616(2) 0.8426(3) 0.8920(2) 0.0440(9) Uani 1 1 d . . . . .
H24 H 0.958138 0.904097 0.918611 0.053 Uiso 1 1 calc R U . . .
C25 C 1.0322(2) 0.7930(3) 0.9205(2) 0.0446(9) Uani 1 1 d . . . . .
H25 H 1.077586 0.821478 0.965237 0.054 Uiso 1 1 calc R U . . .
C26 C 1.0366(2) 0.7012(3) 0.8836(2) 0.0408(8) Uani 1 1 d . . . . .
H26 H 1.084946 0.666159 0.903418 0.049 Uiso 1 1 calc R U . . .
C27 C 1.06592(19) 0.4829(2) 0.8243(2) 0.0382(8) Uani 1 1 d . . . . .
C28 C 1.1273(2) 0.5263(3) 0.8134(3) 0.0480(9) Uani 1 1 d . . . . .
H28 H 1.118758 0.585680 0.779444 0.058 Uiso 1 1 calc R U . . .
C29 C 1.2007(2) 0.4833(3) 0.8517(3) 0.0557(10) Uani 1 1 d . . . . .
H29 H 1.242745 0.513855 0.844942 0.067 Uiso 1 1 calc R U . . .
C30 C 1.2131(2) 0.3967(3) 0.8996(3) 0.0562(11) Uani 1 1 d . . . . .
H30 H 1.263572 0.366827 0.924905 0.067 Uiso 1 1 calc R U . . .
C31 C 1.1531(2) 0.3525(3) 0.9112(3) 0.0546(10) Uani 1 1 d . . . . .
H31 H 1.162413 0.292873 0.944897 0.066 Uiso 1 1 calc R U . . .
C32 C 1.0791(2) 0.3951(3) 0.8737(2) 0.0459(9) Uani 1 1 d . . . . .
H32 H 1.037609 0.364651 0.881514 0.055 Uiso 1 1 calc R U . . .
C33 C 0.90885(18) 0.4595(2) 0.8069(2) 0.0376(8) Uani 1 1 d . . . . .
C34 C 0.8753(2) 0.3714(3) 0.7620(2) 0.0465(9) Uani 1 1 d . . . . .
H34 H 0.879259 0.355333 0.710692 0.056 Uiso 1 1 calc R U . . .
C35 C 0.8360(2) 0.3072(3) 0.7929(3) 0.0556(10) Uani 1 1 d . . . . .
H35 H 0.813748 0.246163 0.763115 0.067 Uiso 1 1 calc R U . . .
C36 C 0.8289(2) 0.3311(3) 0.8661(3) 0.0533(10) Uani 1 1 d . . . . .
H36 H 0.801991 0.286296 0.886702 0.064 Uiso 1 1 calc R U . . .
C37 C 0.8603(2) 0.4196(3) 0.9099(2) 0.0501(10) Uani 1 1 d . . . . .
H37 H 0.854334 0.436411 0.959910 0.060 Uiso 1 1 calc R U . . .
C38 C 0.9009(2) 0.4840(3) 0.8806(2) 0.0435(8) Uani 1 1 d . . . . .
H38 H 0.923226 0.544692 0.910816 0.052 Uiso 1 1 calc R U . . .
C39 C 0.9292(2) 0.5410(3) 0.6610(2) 0.0425(8) Uani 1 1 d . . . . .
H39A H 0.928149 0.471267 0.639506 0.051 Uiso 1 1 calc R U . . .
H39B H 0.874564 0.564871 0.638016 0.051 Uiso 1 1 calc R U . . .
C40 C 0.9730(2) 0.6089(3) 0.6255(3) 0.0535(10) Uani 1 1 d . . . . .
H40A H 0.942657 0.615392 0.563194 0.080 Uiso 1 1 calc R U . . .
H40B H 1.023961 0.578874 0.638443 0.080 Uiso 1 1 calc R U . . .
H40C H 0.980549 0.676105 0.652036 0.080 Uiso 1 1 calc R U . . .

loop_
_atom_site_aniso_label
_atom_site_aniso_U_11
_atom_site_aniso_U_22
_atom_site_aniso_U_33
_atom_site_aniso_U_23
_atom_site_aniso_U_13
_atom_site_aniso_U_12
I1 0.04035(12) 0.04373(13) 0.03898(13) 0.00290(10) 0.01897(10) 0.00285(10)
I2 0.04239(13) 0.03892(12) 0.04687(15) 0.00432(10) 0.02041(11) -0.00141(10)
I3 0.04625(14) 0.04631(14) 0.04466(15) 0.00104(11) 0.02044(11) 0.00502(11)
Cu1 0.0382(2) 0.0467(3) 0.0420(3) 0.0005(2) 0.0147(2) 0.0010(2)
P1 0.0332(4) 0.0343(4) 0.0330(5) 0.0004(4) 0.0134(4) 0.0007(4)
C1 0.0403(19) 0.0372(19) 0.0315(19) 0.0034(15) 0.0125(15) 0.0006(15)
C2 0.044(2) 0.0409(19) 0.038(2) 0.0018(16) 0.0146(17) 0.0004(17)
C3 0.058(2) 0.0357(19) 0.037(2) -0.0007(16) 0.0114(18) -0.0016(18)
C4 0.050(2) 0.042(2) 0.046(2) 0.0045(18) 0.0026(18) -0.0102(19)
C5 0.041(2) 0.054(2) 0.062(3) 0.004(2) 0.0201(19) -0.0091(19)
C6 0.040(2) 0.043(2) 0.050(2) 0.0010(17) 0.0182(18) -0.0013(17)
C7 0.0394(19) 0.0329(17) 0.039(2) -0.0006(15) 0.0197(16) 0.0035(15)
C8 0.044(2) 0.050(2) 0.041(2) -0.0047(17) 0.0184(18) 0.0006(17)
C9 0.048(2) 0.059(2) 0.060(3) -0.006(2) 0.031(2) -0.0062(19)
C10 0.066(3) 0.051(2) 0.061(3) 0.003(2) 0.044(2) 0.003(2)
C11 0.065(3) 0.046(2) 0.040(2) 0.0045(17) 0.027(2) 0.010(2)
C12 0.046(2) 0.0390(19) 0.037(2) -0.0014(16) 0.0168(17) 0.0010(16)
C13 0.0322(17) 0.0340(17) 0.0339(19) 0.0000(14) 0.0141(15) -0.0018(14)
C14 0.0340(18) 0.046(2) 0.036(2) -0.0003(16) 0.0146(15) -0.0007(16)
C15 0.0350(18) 0.041(2) 0.048(2) 0.0059(16) 0.0181(17) 0.0031(16)
C16 0.044(2) 0.039(2) 0.059(3) -0.0020(18) 0.0291(19) 0.0009(17)
C17 0.057(2) 0.049(2) 0.045(2) -0.0050(18) 0.0308(19) 0.0008(19)
C18 0.047(2) 0.0395(19) 0.040(2) 0.0066(16) 0.0197(17) 0.0038(17)
C19 0.0357(18) 0.044(2) 0.038(2) 0.0027(16) 0.0123(16) 0.0063(16)
C20 0.051(2) 0.054(2) 0.045(2) 0.0148(18) 0.0130(19) 0.0017(19)
P2 0.0336(5) 0.0356(5) 0.0384(5) -0.0030(4) 0.0154(4) -0.0010(4)
C21 0.0368(18) 0.0351(18) 0.039(2) 0.0001(15) 0.0182(16) -0.0013(15)
C22 0.0396(19) 0.0398(19) 0.041(2) 0.0003(16) 0.0156(16) -0.0036(16)
C23 0.047(2) 0.0377(19) 0.051(2) 0.0018(17) 0.0248(18) 0.0067(17)
C24 0.056(2) 0.0337(18) 0.048(2) -0.0030(16) 0.0291(19) -0.0025(17)
C25 0.044(2) 0.0376(19) 0.048(2) -0.0020(16) 0.0158(18) -0.0061(17)
C26 0.0393(19) 0.0366(18) 0.043(2) -0.0011(16) 0.0149(16) 0.0022(16)
C27 0.0353(18) 0.0333(17) 0.044(2) -0.0056(15) 0.0157(16) -0.0012(15)
C28 0.044(2) 0.038(2) 0.062(3) -0.0018(18) 0.0228(19) -0.0006(17)
C29 0.040(2) 0.055(2) 0.075(3) -0.009(2) 0.028(2) -0.0021(19)
C30 0.038(2) 0.064(3) 0.057(3) -0.005(2) 0.0125(19) 0.011(2)
C31 0.047(2) 0.054(2) 0.053(3) 0.0084(19) 0.013(2) 0.0104(19)
C32 0.040(2) 0.049(2) 0.046(2) -0.0020(18) 0.0160(17) 0.0015(17)
C33 0.0310(17) 0.0368(19) 0.042(2) 0.0023(15) 0.0129(15) 0.0016(15)
C34 0.044(2) 0.050(2) 0.048(2) -0.0043(18) 0.0217(18) -0.0068(18)
C35 0.051(2) 0.049(2) 0.069(3) -0.005(2) 0.028(2) -0.0119(19)
C36 0.045(2) 0.057(2) 0.058(3) 0.006(2) 0.023(2) -0.0108(19)
C37 0.053(2) 0.058(2) 0.041(2) 0.0058(19) 0.0222(19) -0.0003(19)
C38 0.044(2) 0.044(2) 0.039(2) -0.0016(16) 0.0150(17) -0.0056(17)
C39 0.043(2) 0.043(2) 0.043(2) -0.0039(16) 0.0197(17) 0.0014(16)
C40 0.063(3) 0.054(2) 0.048(2) -0.0032(19) 0.028(2) -0.002(2)

loop_
_atom_type_symbol
_atom_type_description
_atom_type_scat_dispersion_real
_atom_type_scat_dispersion_imag
_atom_type_scat_source
C C 0.0033 0.0016 'International Tables Vol C Tables 4.2.6.8 and 6.1.1.4'
H H 0.0000 0.0000 'International Tables Vol C Tables 4.2.6.8 and 6.1.1.4'
Cu Cu 0.3201 1.2651 'International Tables Vol C Tables 4.2.6.8 and 6.1.1.4'
I I -0.4742 1.8119 'International Tables Vol C Tables 4.2.6.8 and 6.1.1.4'
P P 0.1023 0.0942 'International Tables Vol C Tables 4.2.6.8 and 6.1.1.4'

loop_
_geom_angle_atom_site_label_1
_geom_angle_atom_site_label_2
_geom_angle_atom_site_label_3
_geom_angle
_geom_angle_site_symmetry_1
_geom_angle_site_symmetry_3
_geom_angle_publ_flag
I1 Cu1 I3 123.917(19) . . ?
I1 Cu1 I2 115.059(18) . . ?
I3 Cu1 I2 121.022(18) . . ?
C7 P1 C13 108.08(15) . . ?
C7 P1 C1 109.34(16) . . ?
C13 P1 C1 109.65(15) . . ?
C7 P1 C19 109.99(16) . . ?
C13 P1 C19 110.54(16) . . ?
C1 P1 C19 109.22(16) . . ?
C6 C1 C2 119.9(3) . . ?
C6 C1 P1 121.0(3) . . ?
C2 C1 P1 118.8(3) . . ?
C3 C2 C1 120.3(4) . . ?
C3 C2 H2 119.9 . . ?
C1 C2 H2 119.9 . . ?
C2 C3 C4 119.5(4) . . ?
C2 C3 H3 120.2 . . ?
C4 C3 H3 120.2 . . ?
C5 C4 C3 120.5(3) . . ?
C5 C4 H4 119.8 . . ?
C3 C4 H4 119.8 . . ?
C6 C5 C4 120.4(4) . . ?
C6 C5 H5 119.8 . . ?
C4 C5 H5 119.8 . . ?
C5 C6 C1 119.4(4) . . ?
C5 C6 H6 120.3 . . ?
C1 C6 H6 120.3 . . ?
C12 C7 C8 119.8(3) . . ?
C12 C7 P1 120.6(3) . . ?
C8 C7 P1 119.4(3) . . ?
C9 C8 C7 119.6(3) . . ?
C9 C8 H8 120.2 . . ?
C7 C8 H8 120.2 . . ?
C10 C9 C8 120.3(4) . . ?
C10 C9 H9 119.8 . . ?
C8 C9 H9 119.8 . . ?
C11 C10 C9 120.3(4) . . ?
C11 C10 H10 119.8 . . ?
C9 C10 H10 119.8 . . ?
C10 C11 C12 120.2(4) . . ?
C10 C11 H11 119.9 . . ?
C12 C11 H11 119.9 . . ?
C11 C12 C7 119.7(3) . . ?
C11 C12 H12 120.1 . . ?
C7 C12 H12 120.1 . . ?
C18 C13 C14 120.0(3) . . ?
C18 C13 P1 121.4(3) . . ?
C14 C13 P1 118.6(3) . . ?
C15 C14 C13 120.2(3) . . ?
C15 C14 H14 119.9 . . ?
C13 C14 H14 119.9 . . ?
C14 C15 C16 119.5(3) . . ?
C14 C15 H15 120.2 . . ?
C16 C15 H15 120.2 . . ?
C15 C16 C17 120.4(3) . . ?
C15 C16 H16 119.8 . . ?
C17 C16 H16 119.8 . . ?
C18 C17 C16 120.0(3) . . ?
C18 C17 H17 120.0 . . ?
C16 C17 H17 120.0 . . ?
C17 C18 C13 119.8(3) . . ?
C17 C18 H18 120.1 . . ?
C13 C18 H18 120.1 . . ?
C20 C19 P1 113.7(2) . . ?
C20 C19 H19A 108.8 . . ?
P1 C19 H19A 108.8 . . ?
C20 C19 H19B 108.8 . . ?
P1 C19 H19B 108.8 . . ?
H19A C19 H19B 107.7 . . ?
C19 C20 H20A 109.5 . . ?
C19 C20 H20B 109.5 . . ?
H20A C20 H20B 109.5 . . ?
C19 C20 H20C 109.5 . . ?
H20A C20 H20C 109.5 . . ?
H20B C20 H20C 109.5 . . ?
C33 P2 C21 106.97(16) . . ?
C33 P2 C39 109.66(16) . . ?
C21 P2 C39 109.97(16) . . ?
C33 P2 C27 107.42(16) . . ?
C21 P2 C27 110.34(15) . . ?
C39 P2 C27 112.31(16) . . ?
C26 C21 C22 120.2(3) . . ?
C26 C21 P2 121.6(3) . . ?
C22 C21 P2 117.9(3) . . ?
C23 C22 C21 119.3(3) . . ?
C23 C22 H22 120.3 . . ?
C21 C22 H22 120.3 . . ?
C22 C23 C24 120.6(3) . . ?
C22 C23 H23 119.7 . . ?
C24 C23 H23 119.7 . . ?
C25 C24 C23 120.5(3) . . ?
C25 C24 H24 119.8 . . ?
C23 C24 H24 119.8 . . ?
C24 C25 C26 119.8(3) . . ?
C24 C25 H25 120.1 . . ?
C26 C25 H25 120.1 . . ?
C21 C26 C25 119.6(3) . . ?
C21 C26 H26 120.2 . . ?
C25 C26 H26 120.2 . . ?
C28 C27 C32 119.4(3) . . ?
C28 C27 P2 121.7(3) . . ?
C32 C27 P2 118.9(3) . . ?
C29 C28 C27 120.1(4) . . ?
C29 C28 H28 119.9 . . ?
C27 C28 H28 119.9 . . ?
C30 C29 C28 120.2(4) . . ?
C30 C29 H29 119.9 . . ?
C28 C29 H29 119.9 . . ?
C29 C30 C31 120.6(4) . . ?
C29 C30 H30 119.7 . . ?
C31 C30 H30 119.7 . . ?
C30 C31 C32 120.0(4) . . ?
C30 C31 H31 120.0 . . ?
C32 C31 H31 120.0 . . ?
C31 C32 C27 119.7(4) . . ?
C31 C32 H32 120.2 . . ?
C27 C32 H32 120.2 . . ?
C34 C33 C38 120.0(3) . . ?
C34 C33 P2 120.4(3) . . ?
C38 C33 P2 119.4(3) . . ?
C35 C34 C33 119.2(4) . . ?
C35 C34 H34 120.4 . . ?
C33 C34 H34 120.4 . . ?
C36 C35 C34 120.6(4) . . ?
C36 C35 H35 119.7 . . ?
C34 C35 H35 119.7 . . ?
C35 C36 C37 120.6(4) . . ?
C35 C36 H36 119.7 . . ?
C37 C36 H36 119.7 . . ?
C36 C37 C38 119.5(4) . . ?
C36 C37 H37 120.2 . . ?
C38 C37 H37 120.2 . . ?
C37 C38 C33 120.0(3) . . ?
C37 C38 H38 120.0 . . ?
C33 C38 H38 120.0 . . ?
C40 C39 P2 115.2(3) . . ?
C40 C39 H39A 108.5 . . ?
P2 C39 H39A 108.5 . . ?
C40 C39 H39B 108.5 . . ?
P2 C39 H39B 108.5 . . ?
H39A C39 H39B 107.5 . . ?
C39 C40 H40A 109.5 . . ?
C39 C40 H40B 109.5 . . ?
H40A C40 H40B 109.5 . . ?
C39 C40 H40C 109.5 . . ?
H40A C40 H40C 109.5 . . ?
H40B C40 H40C 109.5 . . ?

loop_
_geom_bond_atom_site_label_1
_geom_bond_atom_site_label_2
_geom_bond_distance
_geom_bond_site_symmetry_2
_geom_bond_publ_flag
I1 Cu1 2.5501(5) . ?
I2 Cu1 2.5717(5) . ?
I3 Cu1 2.5561(5) . ?
P1 C7 1.790(3) . ?
P1 C13 1.792(3) . ?
P1 C1 1.793(3) . ?
P1 C19 1.804(3) . ?
C1 C6 1.387(5) . ?
C1 C2 1.396(5) . ?
C2 C3 1.375(5) . ?
C2 H2 0.9500 . ?
C3 C4 1.383(5) . ?
C3 H3 0.9500 . ?
C4 C5 1.381(5) . ?
C4 H4 0.9500 . ?
C5 C6 1.381(5) . ?
C5 H5 0.9500 . ?
C6 H6 0.9500 . ?
C7 C12 1.393(5) . ?
C7 C8 1.394(5) . ?
C8 C9 1.386(5) . ?
C8 H8 0.9500 . ?
C9 C10 1.380(6) . ?
C9 H9 0.9500 . ?
C10 C11 1.374(5) . ?
C10 H10 0.9500 . ?
C11 C12 1.388(5) . ?
C11 H11 0.9500 . ?
C12 H12 0.9500 . ?
C13 C18 1.385(5) . ?
C13 C14 1.390(4) . ?
C14 C15 1.382(5) . ?
C14 H14 0.9500 . ?
C15 C16 1.384(5) . ?
C15 H15 0.9500 . ?
C16 C17 1.387(5) . ?
C16 H16 0.9500 . ?
C17 C18 1.379(5) . ?
C17 H17 0.9500 . ?
C18 H18 0.9500 . ?
C19 C20 1.529(5) . ?
C19 H19A 0.9900 . ?
C19 H19B 0.9900 . ?
C20 H20A 0.9800 . ?
C20 H20B 0.9800 . ?
C20 H20C 0.9800 . ?
P2 C33 1.790(3) . ?
P2 C21 1.793(3) . ?
P2 C39 1.795(4) . ?
P2 C27 1.801(3) . ?
C21 C26 1.387(5) . ?
C21 C22 1.401(5) . ?
C22 C23 1.371(5) . ?
C22 H22 0.9500 . ?
C23 C24 1.380(5) . ?
C23 H23 0.9500 . ?
C24 C25 1.379(5) . ?
C24 H24 0.9500 . ?
C25 C26 1.392(5) . ?
C25 H25 0.9500 . ?
C26 H26 0.9500 . ?
C27 C28 1.391(5) . ?
C27 C32 1.396(5) . ?
C28 C29 1.380(5) . ?
C28 H28 0.9500 . ?
C29 C30 1.371(6) . ?
C29 H29 0.9500 . ?
C30 C31 1.376(5) . ?
C30 H30 0.9500 . ?
C31 C32 1.388(5) . ?
C31 H31 0.9500 . ?
C32 H32 0.9500 . ?
C33 C34 1.389(5) . ?
C33 C38 1.391(5) . ?
C34 C35 1.387(5) . ?
C34 H34 0.9500 . ?
C35 C36 1.373(6) . ?
C35 H35 0.9500 . ?
C36 C37 1.379(5) . ?
C36 H36 0.9500 . ?
C37 C38 1.389(5) . ?
C37 H37 0.9500 . ?
C38 H38 0.9500 . ?
C39 C40 1.529(5) . ?
C39 H39A 0.9900 . ?
C39 H39B 0.9900 . ?
C40 H40A 0.9800 . ?
C40 H40B 0.9800 . ?
C40 H40C 0.9800 . ?

loop_
_geom_hbond_atom_site_label_D
_geom_hbond_atom_site_label_H
_geom_hbond_atom_site_label_A
_geom_hbond_distance_DH
_geom_hbond_distance_HA
_geom_hbond_distance_DA
_geom_hbond_angle_DHA
_geom_hbond_site_symmetry_A
_geom_hbond_publ_flag
C8 H8 I2 0.95 3.28 4.036(4) 137.7 . yes
C14 H14 I1 0.95 3.18 3.928(3) 136.6 2_646 yes
C19 H19A I3 0.99 3.22 4.095(3) 148.4 . yes
C26 H26 I1 0.95 3.19 3.893(3) 132.7 4_676 yes
C39 H39B I3 0.99 3.11 4.054(3) 160.6 3_666 yes

loop_
_geom_torsion_atom_site_label_1
_geom_torsion_atom_site_label_2
_geom_torsion_atom_site_label_3
_geom_torsion_atom_site_label_4
_geom_torsion
_geom_torsion_site_symmetry_1
_geom_torsion_site_symmetry_2
_geom_torsion_site_symmetry_3
_geom_torsion_site_symmetry_4
_geom_torsion_publ_flag
C7 P1 C1 C6 136.3(3) . . . . ?
C13 P1 C1 C6 18.0(3) . . . . ?
C19 P1 C1 C6 -103.3(3) . . . . ?
C7 P1 C1 C2 -49.5(3) . . . . ?
C13 P1 C1 C2 -167.8(3) . . . . ?
C19 P1 C1 C2 70.9(3) . . . . ?
C6 C1 C2 C3 -0.1(5) . . . . ?
P1 C1 C2 C3 -174.4(3) . . . . ?
C1 C2 C3 C4 0.2(5) . . . . ?
C2 C3 C4 C5 -0.5(5) . . . . ?
C3 C4 C5 C6 0.6(6) . . . . ?
C4 C5 C6 C1 -0.5(6) . . . . ?
C2 C1 C6 C5 0.3(5) . . . . ?
P1 C1 C6 C5 174.4(3) . . . . ?
C13 P1 C7 C12 84.5(3) . . . . ?
C1 P1 C7 C12 -34.8(3) . . . . ?
C19 P1 C7 C12 -154.7(3) . . . . ?
C13 P1 C7 C8 -89.4(3) . . . . ?
C1 P1 C7 C8 151.3(3) . . . . ?
C19 P1 C7 C8 31.4(3) . . . . ?
C12 C7 C8 C9 -1.9(5) . . . . ?
P1 C7 C8 C9 172.1(3) . . . . ?
C7 C8 C9 C10 0.9(6) . . . . ?
C8 C9 C10 C11 1.1(6) . . . . ?
C9 C10 C11 C12 -2.0(6) . . . . ?
C10 C11 C12 C7 1.0(5) . . . . ?
C8 C7 C12 C11 1.0(5) . . . . ?
P1 C7 C12 C11 -172.9(3) . . . . ?
C7 P1 C13 C18 137.1(3) . . . . ?
C1 P1 C13 C18 -103.7(3) . . . . ?
C19 P1 C13 C18 16.7(3) . . . . ?
C7 P1 C13 C14 -44.4(3) . . . . ?
C1 P1 C13 C14 74.7(3) . . . . ?
C19 P1 C13 C14 -164.9(3) . . . . ?
C18 C13 C14 C15 -0.4(5) . . . . ?
P1 C13 C14 C15 -178.8(3) . . . . ?
C13 C14 C15 C16 0.8(5) . . . . ?
C14 C15 C16 C17 -0.3(5) . . . . ?
C15 C16 C17 C18 -0.7(5) . . . . ?
C16 C17 C18 C13 1.1(5) . . . . ?
C14 C13 C18 C17 -0.6(5) . . . . ?
P1 C13 C18 C17 177.8(3) . . . . ?
C7 P1 C19 C20 155.8(3) . . . . ?
C13 P1 C19 C20 -84.9(3) . . . . ?
C1 P1 C19 C20 35.8(3) . . . . ?
C33 P2 C21 C26 111.0(3) . . . . ?
C39 P2 C21 C26 -130.0(3) . . . . ?
C27 P2 C21 C26 -5.5(3) . . . . ?
C33 P2 C21 C22 -62.9(3) . . . . ?
C39 P2 C21 C22 56.2(3) . . . . ?
C27 P2 C21 C22 -179.4(3) . . . . ?
C26 C21 C22 C23 -2.0(5) . . . . ?
P2 C21 C22 C23 172.0(3) . . . . ?
C21 C22 C23 C24 0.7(5) . . . . ?
C22 C23 C24 C25 1.4(5) . . . . ?
C23 C24 C25 C26 -2.2(5) . . . . ?
C22 C21 C26 C25 1.2(5) . . . . ?
P2 C21 C26 C25 -172.5(3) . . . . ?
C24 C25 C26 C21 0.9(5) . . . . ?
C33 P2 C27 C28 -179.2(3) . . . . ?
C21 P2 C27 C28 -62.9(3) . . . . ?
C39 P2 C27 C28 60.1(3) . . . . ?
C33 P2 C27 C32 1.2(3) . . . . ?
C21 P2 C27 C32 117.4(3) . . . . ?
C39 P2 C27 C32 -119.5(3) . . . . ?
C32 C27 C28 C29 -0.6(5) . . . . ?
P2 C27 C28 C29 179.8(3) . . . . ?
C27 C28 C29 C30 1.1(6) . . . . ?
C28 C29 C30 C31 -1.1(6) . . . . ?
C29 C30 C31 C32 0.6(6) . . . . ?
C30 C31 C32 C27 -0.1(6) . . . . ?
C28 C27 C32 C31 0.1(5) . . . . ?
P2 C27 C32 C31 179.8(3) . . . . ?
C21 P2 C33 C34 158.1(3) . . . . ?
C39 P2 C33 C34 38.9(3) . . . . ?
C27 P2 C33 C34 -83.4(3) . . . . ?
C21 P2 C33 C38 -27.1(3) . . . . ?
C39 P2 C33 C38 -146.4(3) . . . . ?
C27 P2 C33 C38 91.3(3) . . . . ?
C38 C33 C34 C35 -1.8(5) . . . . ?
P2 C33 C34 C35 172.9(3) . . . . ?
C33 C34 C35 C36 1.2(6) . . . . ?
C34 C35 C36 C37 0.3(6) . . . . ?
C35 C36 C37 C38 -1.3(6) . . . . ?
C36 C37 C38 C33 0.7(5) . . . . ?
C34 C33 C38 C37 0.9(5) . . . . ?
P2 C33 C38 C37 -173.8(3) . . . . ?
C33 P2 C39 C40 177.0(3) . . . . ?
C21 P2 C39 C40 59.7(3) . . . . ?
C27 P2 C39 C40 -63.6(3) . . . . ?
